data_1565497
loop_
_publ_author_name
'Sarkar, Prasenjit'
'Ghorai, Samir'
'Chandra Paul, Ganesh'
'Khannam, Mahmuda'
'Barman, Surajit'
'Mukherjee, Chandan'

_publ_section_title
;
 Synthesis, characterization and study on the dissimilar reactivity of a
 Ni(II)-bis(iminosemiquinone) complex core to ligand-appended hemilabile
 --CH2OH and --CH2NH2 units
;
_journal_name_full 'Inorganica Chimica Acta'
_journal_page_first 119340
_journal_paper_doi 10.1016/j.ica.2019.119340
_journal_volume 502
_journal_year 2020
_chemical_compound_source synthesis
_chemical_formula_moiety 'C42 H50 N2 Ni O4'
_chemical_formula_sum 'C42 H50 N2 Ni O4'
_chemical_formula_weight 705.55
_space_group_crystal_system triclinic
_space_group_IT_number 2
_space_group_name_Hall '-P 1'
_space_group_name_H-M_alt 'P -1'
_atom_sites_solution_hydrogens geom
_cell_angle_alpha 104.148(4)
_cell_angle_beta 92.361(4)
_cell_angle_gamma 93.747(4)
_cell_formula_units_Z 2
_cell_length_a 6.6721(3)
_cell_length_b 14.0949(8)
_cell_length_c 21.7775(10)
_cell_measurement_reflns_used 13348
_cell_measurement_temperature 293(2)
_cell_measurement_theta_max 24.997
_cell_measurement_theta_min 2.721
_cell_volume 1978.18(17)
_computing_cell_refinement 'CrysAlisPro 1.171.40.23a (Rigaku OD, 2018)'
_computing_data_collection 'CrysAlisPro 1.171.40.23a (Rigaku OD, 2018)'
_computing_data_reduction 'CrysAlisPro 1.171.40.23a (Rigaku OD, 2018)'
_computing_structure_refinement 'SHELXL-2013 (Sheldrick, 2013)'
_computing_structure_solution 'SHELXL-2013 (Sheldrick, 2013)'
_diffrn_ambient_temperature 293(2)
_diffrn_measured_fraction_theta_full 0.973
_diffrn_measured_fraction_theta_max 0.999
_diffrn_measurement_device_type 'SuperNova, Single source at offset/far, Eos'
_diffrn_radiation_probe x-ray
_diffrn_radiation_type MoK\a
_diffrn_radiation_wavelength 0.71073
_diffrn_reflns_av_R_equivalents 0.0468
_diffrn_reflns_av_unetI/netI 0.1047
_diffrn_reflns_Laue_measured_fraction_full 0.973
_diffrn_reflns_Laue_measured_fraction_max 0.999
_diffrn_reflns_limit_h_max 7
_diffrn_reflns_limit_h_min -6
_diffrn_reflns_limit_k_max 9
_diffrn_reflns_limit_k_min -16
_diffrn_reflns_limit_l_max 25
_diffrn_reflns_limit_l_min -22
_diffrn_reflns_number 12939
_diffrn_reflns_point_group_measured_fraction_full 0.973
_diffrn_reflns_point_group_measured_fraction_max 0.999
_diffrn_reflns_theta_full 25.242
_diffrn_reflns_theta_max 24.997
_diffrn_reflns_theta_min 2.721
_exptl_absorpt_coefficient_mu 0.531
_exptl_absorpt_correction_T_max 0.862
_exptl_absorpt_correction_T_min 0.839
_exptl_absorpt_correction_type multi-scan
_exptl_absorpt_process_details SADABS
_exptl_crystal_colour green
_exptl_crystal_density_diffrn 1.185
_exptl_crystal_description block
_exptl_crystal_F_000 752
_exptl_crystal_recrystallization_method 'dichloromethane and methanol'
_exptl_crystal_size_max 0.33
_exptl_crystal_size_mid 0.30
_exptl_crystal_size_min 0.28
_refine_diff_density_max 0.436
_refine_diff_density_min -0.354
_refine_diff_density_rms 0.061
_refine_ls_extinction_coef .
_refine_ls_extinction_method none
_refine_ls_goodness_of_fit_ref 1.068
_refine_ls_hydrogen_treatment constr
_refine_ls_matrix_type full
_refine_ls_number_parameters 457
_refine_ls_number_reflns 6933
_refine_ls_number_restraints 0
_refine_ls_restrained_S_all 1.068
_refine_ls_R_factor_all 0.1256
_refine_ls_R_factor_gt 0.0667
_refine_ls_shift/su_max 0.001
_refine_ls_shift/su_mean 0.000
_refine_ls_structure_factor_coef Fsqd
_refine_ls_weighting_details 'w=1/[\s^2^(Fo^2^)+(0.0618P)^2^] where P=(Fo^2^+2Fc^2^)/3'
_refine_ls_weighting_scheme calc
_refine_ls_wR_factor_gt 0.1399
_refine_ls_wR_factor_ref 0.1737
_reflns_Friedel_coverage 0.000
_reflns_Friedel_fraction_full .
_reflns_Friedel_fraction_max .
_reflns_number_gt 4032
_reflns_number_total 6933
_reflns_threshold_expression 'I > 2\s(I)'
_cod_data_source_file exp_6538.cif
_cod_data_source_block 1
_cod_database_code 1565497
_shelx_space_group_comment
;
The symmetry employed for this shelxl refinement is uniquely defined
by the following loop, which should always be used as a source of
symmetry information in preference to the above space-group names.
They are only intended as comments.
;
_shelxl_version_number 2013-4

loop_
_space_group_symop_operation_xyz
'x, y, z'
'-x, -y, -z'

loop_
_atom_site_label
_atom_site_type_symbol
_atom_site_fract_x
_atom_site_fract_y
_atom_site_fract_z
_atom_site_U_iso_or_equiv
_atom_site_adp_type
_atom_site_occupancy
_atom_site_site_symmetry_order
_atom_site_calc_flag
_atom_site_refinement_flags_posn
_atom_site_refinement_flags_adp
_atom_site_refinement_flags_occupancy
_atom_site_disorder_assembly
_atom_site_disorder_group
Ni2 Ni 1.0000 0.5000 1.0000 0.0448(3) Uani 1 2 d S . P . .
Ni1 Ni 1.0000 0.0000 0.5000 0.0445(3) Uani 1 2 d S . P . .
O1 O 0.8444(4) 0.0766(2) 0.46481(13) 0.0490(8) Uani 1 1 d . . . . .
O3 O 0.8511(4) 0.6064(2) 1.02172(13) 0.0495(8) Uani 1 1 d . . . . .
N2 N 1.0454(5) 0.5408(3) 0.92686(16) 0.0442(9) Uani 1 1 d . . . . .
N1 N 1.0645(5) 0.1107(3) 0.56400(16) 0.0435(9) Uani 1 1 d . . . . .
C22 C 0.9576(6) 0.6234(3) 0.9245(2) 0.0433(11) Uani 1 1 d . . . . .
C28 C 1.1756(7) 0.4971(3) 0.8784(2) 0.0467(11) Uani 1 1 d . . . . .
C27 C 0.9660(7) 0.6743(3) 0.8759(2) 0.0485(12) Uani 1 1 d . . . . .
H27 H 1.0408 0.6519 0.8409 0.058 Uiso 1 1 calc R U . . .
C1 C 0.9736(6) 0.1897(3) 0.55593(19) 0.0434(11) Uani 1 1 d . . . . .
C4 C 0.7497(7) 0.3305(3) 0.5255(2) 0.0535(13) Uani 1 1 d . . . . .
H4 H 0.6766 0.3796 0.5160 0.064 Uiso 1 1 calc R U . . .
C24 C 0.7341(7) 0.7423(3) 0.9837(2) 0.0475(12) Uani 1 1 d . . . . .
C2 C 0.8447(6) 0.1679(3) 0.4986(2) 0.0419(11) Uani 1 1 d . . . . .
O4 O 0.8747(6) 0.2731(3) 0.8045(2) 0.1144(17) Uani 1 1 d . . . . .
C5 C 0.8751(7) 0.3551(3) 0.5829(2) 0.0526(13) Uani 1 1 d . . . . .
C6 C 0.9854(6) 0.2848(3) 0.5972(2) 0.0471(12) Uani 1 1 d . . . . .
H6 H 1.0685 0.2992 0.6341 0.057 Uiso 1 1 calc R U . . .
C3 C 0.7292(6) 0.2398(3) 0.4834(2) 0.0447(12) Uani 1 1 d . . . . .
C33 C 1.1214(7) 0.4055(4) 0.8392(2) 0.0487(12) Uani 1 1 d . . . . .
C7 C 1.2077(7) 0.1210(3) 0.6171(2) 0.0476(12) Uani 1 1 d . . . . .
C23 C 0.8455(6) 0.6583(3) 0.9788(2) 0.0455(11) Uani 1 1 d . . . . .
C12 C 1.1622(7) 0.0797(3) 0.6664(2) 0.0541(13) Uani 1 1 d . . . . .
C25 C 0.7482(7) 0.7864(4) 0.9346(2) 0.0575(13) Uani 1 1 d . . . . .
H25 H 0.6755 0.8411 0.9365 0.069 Uiso 1 1 calc R U . . .
C26 C 0.8644(7) 0.7561(3) 0.8807(2) 0.0500(12) Uani 1 1 d . . . . .
C29 C 1.3581(7) 0.5475(4) 0.8723(2) 0.0601(14) Uani 1 1 d . . . . .
H29 H 1.3923 0.6102 0.8979 0.072 Uiso 1 1 calc R U . . .
C32 C 1.2567(7) 0.3626(4) 0.7950(2) 0.0562(13) Uani 1 1 d . . . . .
H32 H 1.2231 0.3004 0.7687 0.067 Uiso 1 1 calc R U . . .
C39 C 0.8706(8) 0.8154(4) 0.8307(2) 0.0672(15) Uani 1 1 d . . . . .
C11 C 1.3086(8) 0.0869(4) 0.7164(2) 0.0631(15) Uani 1 1 d . . . . .
H11 H 1.2807 0.0581 0.7496 0.076 Uiso 1 1 calc R U . . .
C18 C 0.8766(9) 0.4591(4) 0.6256(2) 0.0695(17) Uani 1 1 d . . . . .
C14 C 0.5905(7) 0.2160(3) 0.4228(2) 0.0578(14) Uani 1 1 d . . . . .
C35 C 0.6113(8) 0.7812(4) 1.0413(3) 0.0682(15) Uani 1 1 d . . . . .
C30 C 1.4856(7) 0.5039(5) 0.8286(3) 0.0759(17) Uani 1 1 d . . . . .
H30 H 1.6075 0.5371 0.8244 0.091 Uiso 1 1 calc R U . . .
C8 C 1.3981(7) 0.1709(4) 0.6173(2) 0.0607(14) Uani 1 1 d . . . . .
H8 H 1.4302 0.1981 0.5838 0.073 Uiso 1 1 calc R U . . .
C34 C 0.9261(7) 0.3538(4) 0.8413(3) 0.0669(16) Uani 1 1 d . . . . .
H34 H 0.8377 0.3823 0.8710 0.080 Uiso 1 1 calc R U . . .
C13 C 0.9649(8) 0.0311(4) 0.6690(3) 0.0699(16) Uani 1 1 d . . . . .
H13 H 0.8707 0.0231 0.6351 0.084 Uiso 1 1 calc R U . . .
C10 C 1.4907(8) 0.1360(4) 0.7158(3) 0.0750(18) Uani 1 1 d . . . . .
H10 H 1.5865 0.1405 0.7488 0.090 Uiso 1 1 calc R U . . .
C9 C 1.5359(8) 0.1790(4) 0.6674(3) 0.0739(17) Uani 1 1 d . . . . .
H9 H 1.6599 0.2137 0.6686 0.089 Uiso 1 1 calc R U . . .
C16 C 0.4440(7) 0.1271(4) 0.4220(3) 0.0847(19) Uani 1 1 d . . . . .
H16A H 0.5186 0.0726 0.4258 0.127 Uiso 1 1 calc R U . . .
H16B H 0.3632 0.1098 0.3828 0.127 Uiso 1 1 calc R U . . .
H16C H 0.3584 0.1432 0.4568 0.127 Uiso 1 1 calc R U . . .
C31 C 1.4354(9) 0.4104(4) 0.7902(2) 0.0736(17) Uani 1 1 d . . . . .
H31 H 1.5247 0.3808 0.7611 0.088 Uiso 1 1 calc R U . . .
C15 C 0.7149(8) 0.1918(4) 0.3648(2) 0.0786(17) Uani 1 1 d . . . . .
H15A H 0.8076 0.2469 0.3650 0.118 Uiso 1 1 calc R U . . .
H15B H 0.6273 0.1773 0.3271 0.118 Uiso 1 1 calc R U . . .
H15C H 0.7884 0.1358 0.3658 0.118 Uiso 1 1 calc R U . . .
O2 O 0.9201(7) 0.0001(5) 0.7156(3) 0.186(3) Uani 1 1 d . . . . .
C36 C 0.4653(8) 0.7011(5) 1.0540(3) 0.091(2) Uani 1 1 d . . . . .
H36A H 0.3692 0.6785 1.0185 0.136 Uiso 1 1 calc R U . . .
H36B H 0.3963 0.7271 1.0915 0.136 Uiso 1 1 calc R U . . .
H36C H 0.5387 0.6473 1.0599 0.136 Uiso 1 1 calc R U . . .
C20 C 0.9452(10) 0.5338(4) 0.5912(3) 0.105(2) Uani 1 1 d . . . . .
H20A H 0.9326 0.5984 0.6174 0.157 Uiso 1 1 calc R U . . .
H20B H 0.8637 0.5245 0.5525 0.157 Uiso 1 1 calc R U . . .
H20C H 1.0833 0.5265 0.5816 0.157 Uiso 1 1 calc R U . . .
C17 C 0.4682(9) 0.3022(4) 0.4187(3) 0.106(3) Uani 1 1 d . . . . .
H17A H 0.3846 0.3167 0.4541 0.160 Uiso 1 1 calc R U . . .
H17B H 0.3852 0.2855 0.3799 0.160 Uiso 1 1 calc R U . . .
H17C H 0.5577 0.3587 0.4194 0.160 Uiso 1 1 calc R U . . .
C37 C 0.7561(9) 0.8200(4) 1.0993(3) 0.101(2) Uani 1 1 d . . . . .
H37A H 0.8199 0.7664 1.1096 0.152 Uiso 1 1 calc R U . . .
H37B H 0.6831 0.8523 1.1345 0.152 Uiso 1 1 calc R U . . .
H37C H 0.8565 0.8658 1.0902 0.152 Uiso 1 1 calc R U . . .
C21 C 0.6571(10) 0.4802(5) 0.6428(3) 0.111(2) Uani 1 1 d . . . . .
H21A H 0.6579 0.5418 0.6738 0.166 Uiso 1 1 calc R U . . .
H21B H 0.5989 0.4288 0.6599 0.166 Uiso 1 1 calc R U . . .
H21C H 0.5790 0.4832 0.6054 0.166 Uiso 1 1 calc R U . . .
C38 C 0.4883(11) 0.8662(6) 1.0320(3) 0.139(3) Uani 1 1 d . . . . .
H38A H 0.5783 0.9207 1.0290 0.209 Uiso 1 1 calc R U . . .
H38B H 0.4064 0.8861 1.0674 0.209 Uiso 1 1 calc R U . . .
H38C H 0.4037 0.8447 0.9936 0.209 Uiso 1 1 calc R U . . .
C40 C 0.9859(13) 0.7731(6) 0.7755(3) 0.168(4) Uani 1 1 d . . . . .
H40A H 0.9998 0.8188 0.7494 0.252 Uiso 1 1 calc R U . . .
H40B H 0.9161 0.7130 0.7513 0.252 Uiso 1 1 calc R U . . .
H40C H 1.1168 0.7601 0.7899 0.252 Uiso 1 1 calc R U . . .
C19 C 1.0009(12) 0.4708(5) 0.6862(3) 0.168(4) Uani 1 1 d . . . . .
H19A H 1.1394 0.4636 0.6771 0.251 Uiso 1 1 calc R U . . .
H19B H 0.9547 0.4216 0.7072 0.251 Uiso 1 1 calc R U . . .
H19C H 0.9882 0.5348 0.7133 0.251 Uiso 1 1 calc R U . . .
C42 C 0.6614(12) 0.8257(8) 0.8057(4) 0.210(5) Uani 1 1 d . . . . .
H42A H 0.6689 0.8489 0.7679 0.315 Uiso 1 1 calc R U . . .
H42B H 0.5964 0.8717 0.8372 0.315 Uiso 1 1 calc R U . . .
H42C H 0.5856 0.7631 0.7962 0.315 Uiso 1 1 calc R U . . .
C41 C 0.9572(16) 0.9174(5) 0.8599(4) 0.202(5) Uani 1 1 d . . . . .
H41A H 1.0962 0.9162 0.8727 0.304 Uiso 1 1 calc R U . . .
H41B H 0.8847 0.9455 0.8962 0.304 Uiso 1 1 calc R U . . .
H41C H 0.9466 0.9562 0.8294 0.304 Uiso 1 1 calc R U . . .

loop_
_atom_site_aniso_label
_atom_site_aniso_U_11
_atom_site_aniso_U_22
_atom_site_aniso_U_33
_atom_site_aniso_U_23
_atom_site_aniso_U_13
_atom_site_aniso_U_12
Ni2 0.0654(6) 0.0368(5) 0.0348(5) 0.0133(4) 0.0084(4) 0.0031(4)
Ni1 0.0656(6) 0.0260(5) 0.0396(5) 0.0059(4) -0.0111(4) 0.0038(4)
O1 0.074(2) 0.0254(17) 0.0442(19) 0.0033(14) -0.0155(15) 0.0069(15)
O3 0.074(2) 0.042(2) 0.0357(18) 0.0147(15) 0.0097(15) 0.0041(16)
N2 0.059(2) 0.038(2) 0.037(2) 0.0105(17) 0.0055(17) 0.0031(18)
N1 0.055(2) 0.034(2) 0.041(2) 0.0082(17) -0.0067(17) 0.0077(18)
C22 0.055(3) 0.038(3) 0.036(3) 0.011(2) 0.002(2) -0.004(2)
C28 0.065(3) 0.044(3) 0.035(3) 0.019(2) 0.007(2) -0.001(2)
C27 0.071(3) 0.040(3) 0.037(3) 0.016(2) 0.003(2) -0.004(2)
C1 0.059(3) 0.033(3) 0.038(3) 0.009(2) -0.002(2) 0.006(2)
C4 0.074(3) 0.033(3) 0.055(3) 0.012(2) -0.003(2) 0.016(2)
C24 0.064(3) 0.045(3) 0.036(3) 0.015(2) 0.007(2) 0.000(2)
C2 0.054(3) 0.034(3) 0.039(3) 0.010(2) 0.001(2) 0.004(2)
O4 0.099(3) 0.089(4) 0.127(4) -0.017(3) -0.005(3) -0.027(3)
C5 0.074(3) 0.036(3) 0.045(3) 0.004(2) -0.004(2) 0.010(2)
C6 0.066(3) 0.034(3) 0.038(3) 0.005(2) -0.009(2) 0.002(2)
C3 0.055(3) 0.029(3) 0.051(3) 0.011(2) -0.006(2) 0.008(2)
C33 0.063(3) 0.051(3) 0.035(3) 0.017(2) -0.006(2) 0.006(2)
C7 0.078(3) 0.033(3) 0.030(3) 0.004(2) -0.006(2) 0.009(2)
C23 0.058(3) 0.039(3) 0.040(3) 0.013(2) -0.001(2) -0.004(2)
C12 0.069(3) 0.036(3) 0.054(3) 0.005(2) -0.004(2) 0.011(2)
C25 0.081(3) 0.049(3) 0.048(3) 0.018(2) 0.010(3) 0.012(3)
C26 0.072(3) 0.042(3) 0.038(3) 0.015(2) 0.004(2) -0.003(2)
C29 0.071(3) 0.059(4) 0.051(3) 0.015(3) 0.013(3) 0.000(3)
C32 0.065(3) 0.062(4) 0.042(3) 0.012(2) 0.008(2) 0.009(3)
C39 0.105(4) 0.055(4) 0.049(3) 0.026(3) 0.011(3) 0.010(3)
C11 0.077(4) 0.059(4) 0.047(3) 0.003(3) -0.018(3) 0.009(3)
C18 0.114(4) 0.032(3) 0.059(4) 0.002(3) -0.010(3) 0.028(3)
C14 0.075(3) 0.037(3) 0.059(3) 0.012(2) -0.020(3) 0.002(3)
C35 0.098(4) 0.058(4) 0.058(4) 0.022(3) 0.025(3) 0.025(3)
C30 0.063(3) 0.095(5) 0.076(4) 0.031(4) 0.024(3) 0.006(3)
C8 0.067(3) 0.051(3) 0.058(3) 0.010(3) -0.016(3) -0.008(3)
C34 0.061(3) 0.066(4) 0.064(4) 0.002(3) 0.001(3) -0.008(3)
C13 0.065(3) 0.092(5) 0.052(4) 0.019(3) -0.003(3) -0.002(3)
C10 0.083(4) 0.075(5) 0.059(4) 0.004(3) -0.023(3) 0.005(3)
C9 0.068(4) 0.071(4) 0.076(4) 0.007(3) -0.006(3) 0.005(3)
C16 0.077(4) 0.083(5) 0.089(4) 0.024(4) -0.031(3) -0.018(3)
C31 0.092(4) 0.079(5) 0.052(4) 0.016(3) 0.019(3) 0.018(4)
C15 0.108(4) 0.073(4) 0.056(4) 0.023(3) -0.016(3) -0.001(3)
O2 0.105(4) 0.323(9) 0.199(6) 0.209(7) 0.001(4) -0.023(4)
C36 0.099(4) 0.103(5) 0.073(4) 0.020(4) 0.041(3) 0.013(4)
C20 0.157(6) 0.035(4) 0.115(6) 0.007(4) 0.014(5) -0.006(4)
C17 0.142(6) 0.069(4) 0.097(5) 0.003(4) -0.065(4) 0.037(4)
C37 0.167(6) 0.068(5) 0.059(4) -0.002(3) 0.019(4) 0.006(4)
C21 0.172(7) 0.076(5) 0.088(5) 0.013(4) 0.043(5) 0.039(5)
C38 0.207(8) 0.147(7) 0.109(6) 0.077(5) 0.090(5) 0.124(6)
C40 0.321(12) 0.126(7) 0.106(6) 0.085(5) 0.123(7) 0.097(7)
C19 0.299(10) 0.061(5) 0.106(6) -0.043(4) -0.115(6) 0.070(6)
C42 0.138(7) 0.369(16) 0.204(10) 0.233(11) -0.020(7) 0.023(8)
C41 0.432(16) 0.073(6) 0.100(6) 0.047(5) -0.004(8) -0.078(8)

loop_
_atom_type_symbol
_atom_type_description
_atom_type_scat_dispersion_real
_atom_type_scat_dispersion_imag
_atom_type_scat_source
C C 0.0033 0.0016 'International Tables Vol C Tables 4.2.6.8 and 6.1.1.4'
N N 0.0061 0.0033 'International Tables Vol C Tables 4.2.6.8 and 6.1.1.4'
Ni Ni 0.3393 1.1124 'International Tables Vol C Tables 4.2.6.8 and 6.1.1.4'
O O 0.0106 0.0060 'International Tables Vol C Tables 4.2.6.8 and 6.1.1.4'
H H 0.0000 0.0000 'International Tables Vol C Tables 4.2.6.8 and 6.1.1.4'

loop_
_geom_angle_atom_site_label_1
_geom_angle_atom_site_label_2
_geom_angle_atom_site_label_3
_geom_angle
_geom_angle_site_symmetry_1
_geom_angle_site_symmetry_3
O3 Ni2 O3 180.00(12) . 2_767
O3 Ni2 N2 85.57(14) . .
O3 Ni2 N2 94.43(14) 2_767 .
O3 Ni2 N2 94.43(14) . 2_767
O3 Ni2 N2 85.57(14) 2_767 2_767
N2 Ni2 N2 180.00(19) . 2_767
O1 Ni1 O1 180.00(14) 2_756 .
O1 Ni1 N1 94.17(13) 2_756 .
O1 Ni1 N1 85.82(13) . .
O1 Ni1 N1 85.83(13) 2_756 2_756
O1 Ni1 N1 94.18(13) . 2_756
N1 Ni1 N1 180.0 . 2_756
C2 O1 Ni1 114.3(2) . .
C23 O3 Ni2 113.5(3) . .
C22 N2 C28 120.6(4) . .
C22 N2 Ni2 113.6(3) . .
C28 N2 Ni2 125.6(3) . .
C1 N1 C7 119.5(3) . .
C1 N1 Ni1 113.6(3) . .
C7 N1 Ni1 126.7(3) . .
N2 C22 C27 127.6(4) . .
N2 C22 C23 112.0(4) . .
C27 C22 C23 120.4(4) . .
C33 C28 C29 120.6(4) . .
C33 C28 N2 120.0(4) . .
C29 C28 N2 119.4(4) . .
C26 C27 C22 119.7(4) . .
N1 C1 C6 127.9(4) . .
N1 C1 C2 112.3(4) . .
C6 C1 C2 119.8(4) . .
C3 C4 C5 124.9(4) . .
C25 C24 C23 115.4(4) . .
C25 C24 C35 122.9(4) . .
C23 C24 C35 121.7(4) . .
O1 C2 C3 125.3(4) . .
O1 C2 C1 113.9(4) . .
C3 C2 C1 120.8(4) . .
C6 C5 C4 118.5(4) . .
C6 C5 C18 123.2(4) . .
C4 C5 C18 118.3(4) . .
C5 C6 C1 120.0(4) . .
C4 C3 C2 116.1(4) . .
C4 C3 C14 123.3(4) . .
C2 C3 C14 120.6(4) . .
C28 C33 C32 118.6(5) . .
C28 C33 C34 121.9(4) . .
C32 C33 C34 119.5(5) . .
C12 C7 C8 119.9(4) . .
C12 C7 N1 120.4(4) . .
C8 C7 N1 119.6(4) . .
O3 C23 C24 124.1(4) . .
O3 C23 C22 115.4(4) . .
C24 C23 C22 120.5(4) . .
C7 C12 C11 119.3(5) . .
C7 C12 C13 121.4(5) . .
C11 C12 C13 119.2(5) . .
C24 C25 C26 125.7(5) . .
C27 C26 C25 118.2(5) . .
C27 C26 C39 122.3(4) . .
C25 C26 C39 119.5(4) . .
C30 C29 C28 119.3(5) . .
C31 C32 C33 120.8(5) . .
C40 C39 C41 108.6(6) . .
C40 C39 C42 107.2(6) . .
C41 C39 C42 105.5(7) . .
C40 C39 C26 114.2(5) . .
C41 C39 C26 110.0(5) . .
C42 C39 C26 110.9(5) . .
C10 C11 C12 119.6(6) . .
C20 C18 C19 111.2(6) . .
C20 C18 C5 110.9(5) . .
C19 C18 C5 111.9(4) . .
C20 C18 C21 106.0(5) . .
C19 C18 C21 107.9(5) . .
C5 C18 C21 108.7(5) . .
C15 C14 C17 108.4(5) . .
C15 C14 C16 108.8(4) . .
C17 C14 C16 108.4(4) . .
C15 C14 C3 109.9(4) . .
C17 C14 C3 111.5(4) . .
C16 C14 C3 109.7(4) . .
C37 C35 C36 108.9(5) . .
C37 C35 C24 108.5(4) . .
C36 C35 C24 111.8(4) . .
C37 C35 C38 108.1(5) . .
C36 C35 C38 108.0(5) . .
C24 C35 C38 111.3(5) . .
C29 C30 C31 120.7(5) . .
C9 C8 C7 119.5(5) . .
O4 C34 C33 121.9(5) . .
O2 C13 C12 121.2(5) . .
C11 C10 C9 121.4(5) . .
C10 C9 C8 120.2(6) . .
C32 C31 C30 120.0(5) . .

loop_
_geom_bond_atom_site_label_1
_geom_bond_atom_site_label_2
_geom_bond_distance
_geom_bond_site_symmetry_2
Ni2 O3 1.829(3) .
Ni2 O3 1.829(3) 2_767
Ni2 N2 1.850(4) .
Ni2 N2 1.850(4) 2_767
Ni1 O1 1.821(3) 2_756
Ni1 O1 1.821(3) .
Ni1 N1 1.833(3) .
Ni1 N1 1.834(3) 2_756
O1 C2 1.316(5) .
O3 C23 1.322(5) .
N2 C22 1.349(5) .
N2 C28 1.441(5) .
N1 C1 1.347(5) .
N1 C7 1.443(5) .
C22 C27 1.416(6) .
C22 C23 1.427(6) .
C28 C33 1.379(6) .
C28 C29 1.397(6) .
C27 C26 1.359(6) .
C1 C6 1.415(5) .
C1 C2 1.443(5) .
C4 C3 1.374(5) .
C4 C5 1.431(6) .
C24 C25 1.365(6) .
C24 C23 1.423(6) .
C24 C35 1.533(6) .
C2 C3 1.407(6) .
O4 C34 1.239(6) .
C5 C6 1.359(6) .
C5 C18 1.532(6) .
C3 C14 1.533(6) .
C33 C32 1.402(6) .
C33 C34 1.458(6) .
C7 C12 1.376(7) .
C7 C8 1.410(6) .
C12 C11 1.413(6) .
C12 C13 1.454(7) .
C25 C26 1.426(6) .
C26 C39 1.527(7) .
C29 C30 1.363(6) .
C32 C31 1.352(7) .
C39 C40 1.476(8) .
C39 C41 1.489(8) .
C39 C42 1.506(8) .
C11 C10 1.361(7) .
C18 C20 1.493(8) .
C18 C19 1.498(7) .
C18 C21 1.556(7) .
C14 C15 1.521(7) .
C14 C17 1.526(6) .
C14 C16 1.535(7) .
C35 C37 1.522(7) .
C35 C36 1.527(7) .
C35 C38 1.545(7) .
C30 C31 1.389(7) .
C8 C9 1.376(6) .
C13 O2 1.239(7) .
C10 C9 1.371(8) .
